data_7709461
loop_
_publ_author_name
'Brehm, Philipp'
'M\"uller-Feyen , Anne Sophie'
'Schnakenburg, Gregor'
'Streubel, R.'

_publ_section_title
;
 1,3,2-Diheterophospholane complexes: access to new tuneable precursors of
 phosphanoxyl complexes and P-functional polymers
;
_journal_name_full 'Dalton Transactions'
_journal_paper_doi 10.1039/D2DT00027J
_journal_year 2022
_chemical_formula_moiety 'C20 H30 N O8 P W'
_chemical_formula_sum 'C20 H30 N O8 P W'
_chemical_formula_weight 627.27
_chemical_name_systematic PB-242.EI
_space_group_crystal_system monoclinic
_space_group_IT_number 14
_space_group_name_Hall '-P 2yn'
_space_group_name_H-M_alt 'P 1 21/n 1'
_atom_sites_solution_hydrogens geom
_atom_sites_solution_primary dual
_audit_creation_date 2021-08-09
_audit_creation_method
;
Olex2 1.2
(compiled 2018.05.29 svn.r3508 for OlexSys, GUI svn.r5506)
;
_audit_update_record
;
2022-01-03 deposited with the CCDC.	2022-02-09 downloaded from the CCDC.
;
_cell_angle_alpha 90
_cell_angle_beta 93.904(2)
_cell_angle_gamma 90
_cell_formula_units_Z 4
_cell_length_a 11.1040(2)
_cell_length_b 14.0762(2)
_cell_length_c 15.5766(3)
_cell_measurement_reflns_used 35705
_cell_measurement_temperature 123
_cell_measurement_theta_max 29.58
_cell_measurement_theta_min 2.62
_cell_volume 2429.01(7)
_computing_molecular_graphics 'Olex2 (Dolomanov et al., 2009)'
_computing_publication_material 'Olex2 (Dolomanov et al., 2009)'
_computing_structure_refinement 'XL (Sheldrick, 2008)'
_computing_structure_solution 'XT (Sheldrick, 2015)'
_diffrn_ambient_temperature 123
_diffrn_detector 'image plate (34 cm diameter)'
_diffrn_detector_area_resol_mean 6.67
_diffrn_detector_type STOE
_diffrn_measured_fraction_theta_full 0.999
_diffrn_measured_fraction_theta_max 0.999
_diffrn_measurement_device '2-circle goniometer'
_diffrn_measurement_device_type 'STOE IPDS-2T'
_diffrn_measurement_method 'rotation method'
_diffrn_radiation_collimation '0.5 mm diameter, monocapillary'
_diffrn_radiation_monochromator 'plane graphite'
_diffrn_radiation_polarisn_norm 0
_diffrn_radiation_type MoK\a
_diffrn_radiation_wavelength 0.71073
_diffrn_reflns_av_R_equivalents 0.0550
_diffrn_reflns_av_unetI/netI 0.0258
_diffrn_reflns_Laue_measured_fraction_full 0.999
_diffrn_reflns_Laue_measured_fraction_max 0.999
_diffrn_reflns_limit_h_max 13
_diffrn_reflns_limit_h_min -14
_diffrn_reflns_limit_k_max 18
_diffrn_reflns_limit_k_min -18
_diffrn_reflns_limit_l_max 20
_diffrn_reflns_limit_l_min -20
_diffrn_reflns_number 38270
_diffrn_reflns_point_group_measured_fraction_full 0.999
_diffrn_reflns_point_group_measured_fraction_max 0.999
_diffrn_reflns_theta_full 25.242
_diffrn_reflns_theta_max 27.999
_diffrn_reflns_theta_min 2.620
_diffrn_source 'sealed X-ray tube, 12 x 0.4 mm long-fine focus'
_diffrn_source_current 40
_diffrn_source_power 2.00
_diffrn_source_voltage 50
_exptl_absorpt_coefficient_mu 4.864
_exptl_absorpt_correction_T_max 0.8542
_exptl_absorpt_correction_T_min 0.4419
_exptl_absorpt_correction_type integration
_exptl_absorpt_process_details 'STOE XRed32 V1.53'
_exptl_crystal_colour 'clear yellowish colourless'
_exptl_crystal_colour_lustre clear
_exptl_crystal_colour_modifier yellowish
_exptl_crystal_colour_primary colourless
_exptl_crystal_density_diffrn 1.715
_exptl_crystal_description block
_exptl_crystal_F_000 1240
_exptl_crystal_size_max 0.25
_exptl_crystal_size_mid 0.21
_exptl_crystal_size_min 0.18
_refine_diff_density_max 3.046
_refine_diff_density_min -1.743
_refine_diff_density_rms 0.131
_refine_ls_extinction_method none
_refine_ls_goodness_of_fit_ref 1.043
_refine_ls_hydrogen_treatment constr
_refine_ls_matrix_type full
_refine_ls_number_parameters 288
_refine_ls_number_reflns 5876
_refine_ls_number_restraints 0
_refine_ls_restrained_S_all 1.043
_refine_ls_R_factor_all 0.0280
_refine_ls_R_factor_gt 0.0243
_refine_ls_shift/su_max 0.002
_refine_ls_shift/su_mean 0.000
_refine_ls_structure_factor_coef Fsqd
_refine_ls_weighting_details 'w=1/[\s^2^(Fo^2^)+(0.0430P)^2^] where P=(Fo^2^+2Fc^2^)/3'
_refine_ls_weighting_scheme calc
_refine_ls_wR_factor_gt 0.0598
_refine_ls_wR_factor_ref 0.0611
_reflns_Friedel_coverage 0.000
_reflns_number_gt 5337
_reflns_number_total 5876
_reflns_threshold_expression 'I > 2\s(I)'
_cod_data_source_file d2dt00027j3.cif
_cod_data_source_block 7b
_cod_database_code 7709461
_shelx_shelxl_version_number 2017/1
_shelx_space_group_comment
;
The symmetry employed for this shelxl refinement is uniquely defined
by the following loop, which should always be used as a source of
symmetry information in preference to the above space-group names.
They are only intended as comments.
;
_shelx_estimated_absorpt_t_max 0.475
_shelx_estimated_absorpt_t_min 0.376
_olex2_refinement_description
;
1. Fixed Uiso
 At 1.2 times of:
  All C(H,H) groups
 At 1.5 times of:
  All C(H,H,H) groups
2.a Secondary CH2 refined with riding coordinates:
 C2(H2A,H2B), C3(H3A,H3B), C4(H4A,H4B)
2.b Idealised Me refined as rotating group:
 C6(H6A,H6B,H6C), C7(H7A,H7B,H7C), C8(H8A,H8B,H8C), C9(H9A,H9B,H9C), C12(H12A,
 H12B,H12C), C13(H13A,H13B,H13C), C14(H14A,H14B,H14C), C15(H15A,H15B,H15C)
;
_olex2_submission_special_instructions 'No special instructions were received'

loop_
_space_group_symop_operation_xyz
'x, y, z'
'-x+1/2, y+1/2, -z+1/2'
'-x, -y, -z'
'x-1/2, -y-1/2, z-1/2'

loop_
_atom_site_label
_atom_site_type_symbol
_atom_site_fract_x
_atom_site_fract_y
_atom_site_fract_z
_atom_site_U_iso_or_equiv
_atom_site_adp_type
_atom_site_occupancy
_atom_site_site_symmetry_order
_atom_site_calc_flag
_atom_site_refinement_flags_posn
_atom_site_refinement_flags_adp
_atom_site_refinement_flags_occupancy
_atom_site_disorder_assembly
_atom_site_disorder_group
W W 0.53205(2) 0.39660(2) 0.81005(2) 0.01402(5) Uani 1 1 d . . . . .
P P 0.47986(5) 0.30019(4) 0.68023(4) 0.01215(12) Uani 1 1 d . . . . .
O1 O 0.34909(16) 0.30303(12) 0.62736(11) 0.0153(3) Uani 1 1 d . . . . .
O2 O 0.50157(16) 0.18804(12) 0.69362(11) 0.0148(3) Uani 1 1 d . . . . .
O3 O 0.56472(16) 0.31126(12) 0.60080(12) 0.0163(3) Uani 1 1 d . . . . .
O4 O 0.62995(19) 0.50989(16) 0.97528(14) 0.0306(5) Uani 1 1 d . . . . .
O5 O 0.42649(19) 0.23246(15) 0.92336(14) 0.0263(4) Uani 1 1 d . . . . .
O6 O 0.7920(2) 0.30300(19) 0.83474(16) 0.0387(6) Uani 1 1 d . . . . .
O7 O 0.6242(3) 0.55868(19) 0.68803(17) 0.0456(7) Uani 1 1 d . . . . .
O8 O 0.27931(19) 0.50142(15) 0.82315(14) 0.0282(4) Uani 1 1 d . . . . .
N N 0.25333(18) 0.36363(14) 0.65711(13) 0.0132(4) Uani 1 1 d . . . . .
C1 C 0.2260(3) 0.43393(17) 0.58597(17) 0.0189(5) Uani 1 1 d . . . . .
C2 C 0.1179(3) 0.49250(19) 0.6132(2) 0.0263(6) Uani 1 1 d . . . . .
H2A H 0.144361 0.531521 0.663933 0.032 Uiso 1 1 calc R . . . .
H2B H 0.091845 0.536386 0.565893 0.032 Uiso 1 1 calc R . . . .
C3 C 0.0110(3) 0.4326(2) 0.6353(2) 0.0288(6) Uani 1 1 d . . . . .
H3A H -0.021468 0.397752 0.583579 0.035 Uiso 1 1 calc R . . . .
H3B H -0.053651 0.474031 0.655054 0.035 Uiso 1 1 calc R . . . .
C4 C 0.0509(3) 0.3626(2) 0.70586(18) 0.0238(6) Uani 1 1 d . . . . .
H4A H -0.018806 0.322628 0.719177 0.029 Uiso 1 1 calc R . . . .
H4B H 0.077327 0.398240 0.758592 0.029 Uiso 1 1 calc R . . . .
C5 C 0.1548(2) 0.29774(17) 0.68065(16) 0.0164(5) Uani 1 1 d . . . . .
C6 C 0.2008(3) 0.39140(19) 0.49577(19) 0.0238(6) Uani 1 1 d . . . . .
H6A H 0.258950 0.340581 0.486856 0.036 Uiso 1 1 calc GR . . . .
H6B H 0.208537 0.441068 0.452411 0.036 Uiso 1 1 calc GR . . . .
H6C H 0.118739 0.365393 0.490480 0.036 Uiso 1 1 calc GR . . . .
C7 C 0.3358(3) 0.4993(2) 0.5838(2) 0.0288(6) Uani 1 1 d . . . . .
H7A H 0.353906 0.526994 0.640897 0.043 Uiso 1 1 calc GR . . . .
H7B H 0.318353 0.550216 0.541829 0.043 Uiso 1 1 calc GR . . . .
H7C H 0.405469 0.462567 0.567106 0.043 Uiso 1 1 calc GR . . . .
C8 C 0.1107(2) 0.22518(19) 0.61195(18) 0.0209(5) Uani 1 1 d . . . . .
H8A H 0.059219 0.257156 0.567202 0.031 Uiso 1 1 calc GR . . . .
H8B H 0.064299 0.175277 0.638634 0.031 Uiso 1 1 calc GR . . . .
H8C H 0.180252 0.196804 0.586158 0.031 Uiso 1 1 calc GR . . . .
C9 C 0.2024(2) 0.24335(19) 0.76082(18) 0.0209(5) Uani 1 1 d . . . . .
H9A H 0.266565 0.199893 0.745743 0.031 Uiso 1 1 calc GR . . . .
H9B H 0.136436 0.206892 0.783586 0.031 Uiso 1 1 calc GR . . . .
H9C H 0.234559 0.288383 0.804545 0.031 Uiso 1 1 calc GR . . . .
C10 C 0.5443(2) 0.14326(16) 0.61567(16) 0.0149(5) Uani 1 1 d . . . . .
C11 C 0.6243(2) 0.22209(17) 0.57842(17) 0.0166(5) Uani 1 1 d . . . . .
C12 C 0.4358(2) 0.11655(18) 0.55569(19) 0.0193(5) Uani 1 1 d . . . . .
H12A H 0.463264 0.083625 0.505146 0.029 Uiso 1 1 calc GR . . . .
H12B H 0.391777 0.174208 0.537311 0.029 Uiso 1 1 calc GR . . . .
H12C H 0.382401 0.074620 0.585967 0.029 Uiso 1 1 calc GR . . . .
C13 C 0.6138(3) 0.05518(18) 0.6459(2) 0.0231(6) Uani 1 1 d . . . . .
H13A H 0.669004 0.071281 0.695559 0.035 Uiso 1 1 calc GR . . . .
H13B H 0.660218 0.031146 0.599211 0.035 Uiso 1 1 calc GR . . . .
H13C H 0.557040 0.006268 0.662505 0.035 Uiso 1 1 calc GR . . . .
C14 C 0.6267(3) 0.2199(2) 0.48111(18) 0.0264(6) Uani 1 1 d . . . . .
H14A H 0.544687 0.228816 0.454981 0.040 Uiso 1 1 calc GR . . . .
H14B H 0.658046 0.158408 0.463192 0.040 Uiso 1 1 calc GR . . . .
H14C H 0.678882 0.270891 0.462351 0.040 Uiso 1 1 calc GR . . . .
C15 C 0.7520(3) 0.2257(2) 0.6204(2) 0.0270(6) Uani 1 1 d . . . . .
H15A H 0.790328 0.285669 0.605463 0.040 Uiso 1 1 calc GR . . . .
H15B H 0.798902 0.172377 0.599815 0.040 Uiso 1 1 calc GR . . . .
H15C H 0.749168 0.221477 0.683049 0.040 Uiso 1 1 calc GR . . . .
C16 C 0.5911(2) 0.46979(19) 0.91596(17) 0.0208(5) Uani 1 1 d . . . . .
C17 C 0.4662(2) 0.29075(18) 0.88254(17) 0.0174(5) Uani 1 1 d . . . . .
C18 C 0.6976(3) 0.3346(2) 0.82207(18) 0.0237(6) Uani 1 1 d . . . . .
C19 C 0.5917(3) 0.5007(2) 0.73144(19) 0.0266(6) Uani 1 1 d . . . . .
C20 C 0.3679(3) 0.46275(17) 0.81398(17) 0.0186(5) Uani 1 1 d . . . . .

loop_
_atom_site_aniso_label
_atom_site_aniso_U_11
_atom_site_aniso_U_22
_atom_site_aniso_U_33
_atom_site_aniso_U_23
_atom_site_aniso_U_13
_atom_site_aniso_U_12
W 0.01478(6) 0.01624(6) 0.01090(7) -0.00355(3) -0.00011(4) -0.00233(3)
P 0.0134(3) 0.0124(3) 0.0107(3) -0.0015(2) 0.0008(2) -0.0001(2)
O1 0.0155(8) 0.0158(8) 0.0143(8) -0.0055(6) -0.0012(6) 0.0039(6)
O2 0.0186(8) 0.0143(7) 0.0118(8) 0.0005(6) 0.0033(6) 0.0025(7)
O3 0.0189(8) 0.0137(7) 0.0167(9) -0.0010(7) 0.0051(7) -0.0001(7)
O4 0.0294(11) 0.0423(12) 0.0203(10) -0.0133(9) 0.0035(8) -0.0150(9)
O5 0.0277(10) 0.0268(10) 0.0235(11) 0.0091(8) -0.0054(8) -0.0035(8)
O6 0.0221(11) 0.0583(15) 0.0351(13) -0.0080(12) -0.0033(9) 0.0093(10)
O7 0.0555(16) 0.0500(15) 0.0307(13) 0.0118(12) -0.0021(12) -0.0291(13)
O8 0.0286(11) 0.0285(10) 0.0270(11) -0.0106(8) -0.0015(8) 0.0099(8)
N 0.0146(10) 0.0110(9) 0.0141(10) -0.0002(7) 0.0005(8) 0.0049(7)
C1 0.0257(13) 0.0138(11) 0.0164(12) 0.0039(9) -0.0046(10) 0.0029(9)
C2 0.0336(15) 0.0170(12) 0.0272(15) -0.0001(11) -0.0073(12) 0.0112(11)
C3 0.0258(14) 0.0331(15) 0.0266(16) -0.0006(12) -0.0036(12) 0.0170(12)
C4 0.0200(13) 0.0333(14) 0.0180(13) 0.0001(11) 0.0007(10) 0.0082(11)
C5 0.0146(11) 0.0189(11) 0.0154(12) 0.0025(9) -0.0014(9) 0.0006(9)
C6 0.0318(15) 0.0250(13) 0.0139(13) 0.0047(10) -0.0041(11) 0.0002(10)
C7 0.0396(17) 0.0196(13) 0.0263(15) 0.0080(11) -0.0054(12) -0.0063(12)
C8 0.0208(12) 0.0203(11) 0.0208(13) 0.0002(10) -0.0052(10) -0.0027(10)
C9 0.0198(12) 0.0256(12) 0.0169(13) 0.0064(10) -0.0021(10) -0.0015(10)
C10 0.0168(11) 0.0138(10) 0.0143(12) -0.0025(9) 0.0029(9) 0.0016(9)
C11 0.0180(11) 0.0153(10) 0.0172(12) -0.0046(9) 0.0056(9) -0.0006(9)
C12 0.0197(12) 0.0160(11) 0.0222(14) -0.0048(10) 0.0019(10) -0.0008(9)
C13 0.0225(13) 0.0188(12) 0.0281(15) 0.0011(10) 0.0024(11) 0.0074(10)
C14 0.0364(16) 0.0246(13) 0.0195(14) -0.0059(11) 0.0123(12) -0.0059(11)
C15 0.0165(12) 0.0279(13) 0.0368(17) -0.0077(12) 0.0040(11) -0.0001(10)
C16 0.0198(12) 0.0256(12) 0.0171(13) -0.0029(10) 0.0027(10) -0.0071(10)
C17 0.0164(11) 0.0212(12) 0.0140(12) -0.0019(9) -0.0040(9) 0.0008(9)
C18 0.0223(13) 0.0320(14) 0.0167(13) -0.0078(11) 0.0006(10) -0.0019(11)
C19 0.0283(14) 0.0316(15) 0.0195(14) -0.0031(11) -0.0017(11) -0.0116(12)
C20 0.0262(13) 0.0147(11) 0.0146(12) -0.0047(9) -0.0001(10) -0.0023(9)

loop_
_atom_type_symbol
_atom_type_description
_atom_type_scat_dispersion_real
_atom_type_scat_dispersion_imag
_atom_type_scat_source
C C 0.0033 0.0016 'International Tables Vol C Tables 4.2.6.8 and 6.1.1.4'
H H 0.0000 0.0000 'International Tables Vol C Tables 4.2.6.8 and 6.1.1.4'
N N 0.0061 0.0033 'International Tables Vol C Tables 4.2.6.8 and 6.1.1.4'
O O 0.0106 0.0060 'International Tables Vol C Tables 4.2.6.8 and 6.1.1.4'
P P 0.1023 0.0942 'International Tables Vol C Tables 4.2.6.8 and 6.1.1.4'
W W -0.8490 6.8722 'International Tables Vol C Tables 4.2.6.8 and 6.1.1.4'

loop_
_geom_angle_atom_site_label_1
_geom_angle_atom_site_label_2
_geom_angle_atom_site_label_3
_geom_angle
_geom_angle_site_symmetry_1
_geom_angle_site_symmetry_3
_geom_angle_publ_flag
C16 W P 174.37(8) . . ?
C16 W C17 91.67(10) . . ?
C16 W C18 84.39(11) . . ?
C16 W C19 91.33(11) . . ?
C16 W C20 89.06(11) . . ?
C17 W P 88.79(7) . . ?
C17 W C19 176.76(10) . . ?
C17 W C20 87.83(10) . . ?
C18 W P 90.00(8) . . ?
C18 W C17 89.53(11) . . ?
C18 W C19 91.99(13) . . ?
C18 W C20 172.86(11) . . ?
C19 W P 88.35(8) . . ?
C19 W C20 91.00(12) . . ?
C20 W P 96.57(7) . . ?
O1 P W 123.67(7) . . ?
O2 P W 114.09(7) . . ?
O2 P O1 102.20(10) . . ?
O2 P O3 95.97(9) . . ?
O3 P W 117.25(7) . . ?
O3 P O1 99.08(10) . . ?
N O1 P 119.93(14) . . ?
C10 O2 P 111.50(14) . . ?
C11 O3 P 113.26(15) . . ?
O1 N C1 105.38(18) . . ?
O1 N C5 105.96(17) . . ?
C5 N C1 118.3(2) . . ?
N C1 C2 105.8(2) . . ?
N C1 C6 115.7(2) . . ?
N C1 C7 107.0(2) . . ?
C6 C1 C2 111.3(2) . . ?
C7 C1 C2 108.8(2) . . ?
C7 C1 C6 108.1(2) . . ?
C1 C2 H2A 108.8 . . ?
C1 C2 H2B 108.8 . . ?
H2A C2 H2B 107.7 . . ?
C3 C2 C1 113.7(2) . . ?
C3 C2 H2A 108.8 . . ?
C3 C2 H2B 108.8 . . ?
C2 C3 H3A 109.8 . . ?
C2 C3 H3B 109.8 . . ?
C2 C3 C4 109.3(2) . . ?
H3A C3 H3B 108.3 . . ?
C4 C3 H3A 109.8 . . ?
C4 C3 H3B 109.8 . . ?
C3 C4 H4A 109.1 . . ?
C3 C4 H4B 109.1 . . ?
C3 C4 C5 112.7(2) . . ?
H4A C4 H4B 107.8 . . ?
C5 C4 H4A 109.1 . . ?
C5 C4 H4B 109.1 . . ?
N C5 C4 105.5(2) . . ?
N C5 C8 116.4(2) . . ?
N C5 C9 107.0(2) . . ?
C8 C5 C4 111.2(2) . . ?
C9 C5 C4 108.1(2) . . ?
C9 C5 C8 108.2(2) . . ?
C1 C6 H6A 109.5 . . ?
C1 C6 H6B 109.5 . . ?
C1 C6 H6C 109.5 . . ?
H6A C6 H6B 109.5 . . ?
H6A C6 H6C 109.5 . . ?
H6B C6 H6C 109.5 . . ?
C1 C7 H7A 109.5 . . ?
C1 C7 H7B 109.5 . . ?
C1 C7 H7C 109.5 . . ?
H7A C7 H7B 109.5 . . ?
H7A C7 H7C 109.5 . . ?
H7B C7 H7C 109.5 . . ?
C5 C8 H8A 109.5 . . ?
C5 C8 H8B 109.5 . . ?
C5 C8 H8C 109.5 . . ?
H8A C8 H8B 109.5 . . ?
H8A C8 H8C 109.5 . . ?
H8B C8 H8C 109.5 . . ?
C5 C9 H9A 109.5 . . ?
C5 C9 H9B 109.5 . . ?
C5 C9 H9C 109.5 . . ?
H9A C9 H9B 109.5 . . ?
H9A C9 H9C 109.5 . . ?
H9B C9 H9C 109.5 . . ?
O2 C10 C11 103.06(18) . . ?
O2 C10 C12 109.0(2) . . ?
O2 C10 C13 106.2(2) . . ?
C12 C10 C11 113.3(2) . . ?
C13 C10 C11 114.0(2) . . ?
C13 C10 C12 110.7(2) . . ?
O3 C11 C10 104.01(18) . . ?
O3 C11 C14 107.0(2) . . ?
O3 C11 C15 106.9(2) . . ?
C14 C11 C10 114.0(2) . . ?
C14 C11 C15 110.6(2) . . ?
C15 C11 C10 113.7(2) . . ?
C10 C12 H12A 109.5 . . ?
C10 C12 H12B 109.5 . . ?
C10 C12 H12C 109.5 . . ?
H12A C12 H12B 109.5 . . ?
H12A C12 H12C 109.5 . . ?
H12B C12 H12C 109.5 . . ?
C10 C13 H13A 109.5 . . ?
C10 C13 H13B 109.5 . . ?
C10 C13 H13C 109.5 . . ?
H13A C13 H13B 109.5 . . ?
H13A C13 H13C 109.5 . . ?
H13B C13 H13C 109.5 . . ?
C11 C14 H14A 109.5 . . ?
C11 C14 H14B 109.5 . . ?
C11 C14 H14C 109.5 . . ?
H14A C14 H14B 109.5 . . ?
H14A C14 H14C 109.5 . . ?
H14B C14 H14C 109.5 . . ?
C11 C15 H15A 109.5 . . ?
C11 C15 H15B 109.5 . . ?
C11 C15 H15C 109.5 . . ?
H15A C15 H15B 109.5 . . ?
H15A C15 H15C 109.5 . . ?
H15B C15 H15C 109.5 . . ?
O4 C16 W 176.7(2) . . ?
O5 C17 W 178.3(2) . . ?
O6 C18 W 174.9(3) . . ?
O7 C19 W 179.6(3) . . ?
O8 C20 W 174.3(2) . . ?

loop_
_geom_bond_atom_site_label_1
_geom_bond_atom_site_label_2
_geom_bond_distance
_geom_bond_site_symmetry_2
_geom_bond_publ_flag
W P 2.4713(6) . ?
W C16 2.016(3) . ?
W C17 2.035(3) . ?
W C18 2.032(3) . ?
W C19 2.049(3) . ?
W C20 2.051(3) . ?
P O1 1.6203(18) . ?
P O2 1.6084(18) . ?
P O3 1.6130(18) . ?
O1 N 1.463(2) . ?
O2 C10 1.475(3) . ?
O3 C11 1.472(3) . ?
O4 C16 1.142(3) . ?
O5 C17 1.144(3) . ?
O6 C18 1.143(4) . ?
O7 C19 1.134(4) . ?
O8 C20 1.142(3) . ?
N C1 1.501(3) . ?
N C5 1.498(3) . ?
C1 C2 1.540(4) . ?
C1 C6 1.535(4) . ?
C1 C7 1.530(4) . ?
C2 H2A 0.9900 . ?
C2 H2B 0.9900 . ?
C2 C3 1.514(5) . ?
C3 H3A 0.9900 . ?
C3 H3B 0.9900 . ?
C3 C4 1.520(4) . ?
C4 H4A 0.9900 . ?
C4 H4B 0.9900 . ?
C4 C5 1.543(4) . ?
C5 C8 1.535(4) . ?
C5 C9 1.528(3) . ?
C6 H6A 0.9800 . ?
C6 H6B 0.9800 . ?
C6 H6C 0.9800 . ?
C7 H7A 0.9800 . ?
C7 H7B 0.9800 . ?
C7 H7C 0.9800 . ?
C8 H8A 0.9800 . ?
C8 H8B 0.9800 . ?
C8 H8C 0.9800 . ?
C9 H9A 0.9800 . ?
C9 H9B 0.9800 . ?
C9 H9C 0.9800 . ?
C10 C11 1.558(3) . ?
C10 C12 1.521(4) . ?
C10 C13 1.518(3) . ?
C11 C14 1.518(4) . ?
C11 C15 1.522(4) . ?
C12 H12A 0.9800 . ?
C12 H12B 0.9800 . ?
C12 H12C 0.9800 . ?
C13 H13A 0.9800 . ?
C13 H13B 0.9800 . ?
C13 H13C 0.9800 . ?
C14 H14A 0.9800 . ?
C14 H14B 0.9800 . ?
C14 H14C 0.9800 . ?
C15 H15A 0.9800 . ?
C15 H15B 0.9800 . ?
C15 H15C 0.9800 . ?
